data_7129110
loop_
_publ_author_name
'Taylor, Lauren L. K.'
'Vitorica-Yrezabal, I\~nigo J'
'Borilovi\'c, Ivana'
'Tuna, Floriana'
'Riddell, Imogen A.'

_publ_section_title
;
 Self-assembly of a trigonal bipyramidal architecture with stabilisation
 of iron in three spin states.
;
_journal_issue 85
_journal_name_full 'Chemical communications (Cambridge, England)'
_journal_page_first 11252
_journal_page_last 11255
_journal_paper_doi 10.1039/d1cc04413c
_journal_volume 57
_journal_year 2021
_chemical_formula_moiety 'C126 H108 F6 Fe6 N32, 7(B F4)'
_chemical_formula_sum 'C126 H108 B7 F34 Fe6 N32'
_chemical_formula_weight 3127.21
_chemical_name_systematic IR-LT-020(9.28)
_space_group_crystal_system trigonal
_space_group_IT_number 152
_space_group_name_Hall 'P 31 2"'
_space_group_name_H-M_alt 'P 31 2 1'
_atom_sites_solution_hydrogens geom
_audit_creation_date 2019-04-25
_audit_creation_method
;
Olex2 1.2
(compiled 2018.05.29 svn.r3508 for OlexSys, GUI svn.r5506)
;
_audit_update_record
;
2019-09-09 deposited with the CCDC.	2021-08-16 downloaded from the CCDC.
;
_cell_angle_alpha 90
_cell_angle_beta 90
_cell_angle_gamma 120
_cell_formula_units_Z 3
_cell_length_a 26.433(2)
_cell_length_b 26.433(2)
_cell_length_c 22.1827(13)
_cell_measurement_reflns_used 6530
_cell_measurement_temperature 100
_cell_measurement_theta_max 15.8890
_cell_measurement_theta_min 1.7160
_cell_volume 13422.6(16)
_computing_cell_refinement 'CrysAlisPro 1.171.40.14d (Rigaku OD, 2018)'
_computing_data_collection 'CrysAlisPro 1.171.40.14d (Rigaku OD, 2018)'
_computing_data_reduction 'CrysAlisPro 1.171.40.14d (Rigaku OD, 2018)'
_computing_molecular_graphics 'Olex2 (Dolomanov et al., 2009)'
_computing_publication_material 'Olex2 (Dolomanov et al., 2009)'
_computing_structure_refinement 'ShelXL (Sheldrick, 2015)'
_diffrn_ambient_temperature 100.0
_diffrn_measured_fraction_theta_full 0.388
_diffrn_measured_fraction_theta_max 0.998
_diffrn_measurement_details
;
List of Runs (angles in degrees, time in seconds):

  # Type    Start    End  Width  t~exp~   \w     \q     \k     \f   Frames
#--------------------------------------------------------------------------
  1  \w   -145.00  24.00   1.00    0.20    --   30.00   0.00   0.00  169
  2  \f      0.00 179.00   1.00    0.20   0.00   0.00   0.00    --   179
;
_diffrn_measurement_device 'Fixed \c 3-circle diffractometer'
_diffrn_measurement_device_type 'Fluid Film Devices'
_diffrn_measurement_method 'shutterless scans'
_diffrn_measurement_specimen_support 'MiTeGen MicroMount'
_diffrn_radiation_type synchrotron
_diffrn_radiation_wavelength 0.6889
_diffrn_reflns_av_R_equivalents 0.0775
_diffrn_reflns_av_unetI/netI 0.0376
_diffrn_reflns_Laue_measured_fraction_full 0.388
_diffrn_reflns_Laue_measured_fraction_max 0.998
_diffrn_reflns_limit_h_max 22
_diffrn_reflns_limit_h_min -22
_diffrn_reflns_limit_k_max 22
_diffrn_reflns_limit_k_min -22
_diffrn_reflns_limit_l_max 19
_diffrn_reflns_limit_l_min -19
_diffrn_reflns_number 43352
_diffrn_reflns_point_group_measured_fraction_full 0.379
_diffrn_reflns_point_group_measured_fraction_max 0.999
_diffrn_reflns_theta_full 24.415
_diffrn_reflns_theta_max 17.424
_diffrn_reflns_theta_min 1.724
_exptl_absorpt_coefficient_mu 0.553
_exptl_absorpt_correction_T_max 1.00000
_exptl_absorpt_correction_T_min 0.02496
_exptl_absorpt_correction_type multi-scan
_exptl_absorpt_process_details
;
CrysAlisPro 1.171.40.14d (Rigaku Oxford Diffraction, 2018)
Empirical absorption correction using spherical harmonics,
 implemented in SCALE3 ABSPACK scaling algorithm.
;
_exptl_crystal_colour 'clear dark violet'
_exptl_crystal_colour_lustre clear
_exptl_crystal_colour_modifier dark
_exptl_crystal_colour_primary violet
_exptl_crystal_density_diffrn 1.161
_exptl_crystal_description block
_exptl_crystal_F_000 4755
_exptl_crystal_preparation 'Made in acetonitrile'
_exptl_crystal_recrystallization_method 'diffusion of diethyl ether into acetonitrile solution'
_exptl_crystal_size_max 0.2
_exptl_crystal_size_mid 0.2
_exptl_crystal_size_min 0.2
_refine_diff_density_max 0.514
_refine_diff_density_min -0.377
_refine_diff_density_rms 0.085
_refine_ls_abs_structure_details
;
 Refined as an inversion twin.
;
_refine_ls_abs_structure_Flack 0.54(8)
_refine_ls_extinction_method none
_refine_ls_goodness_of_fit_ref 1.277
_refine_ls_hydrogen_treatment constr
_refine_ls_matrix_type full
_refine_ls_number_parameters 752
_refine_ls_number_reflns 6133
_refine_ls_number_restraints 1197
_refine_ls_restrained_S_all 1.578
_refine_ls_R_factor_all 0.1397
_refine_ls_R_factor_gt 0.1094
_refine_ls_shift/su_max 0.002
_refine_ls_shift/su_mean 0.000
_refine_ls_structure_factor_coef Fsqd
_refine_ls_weighting_details 'w=1/[\s^2^(Fo^2^)+(0.2000P)^2^] where P=(Fo^2^+2Fc^2^)/3'
_refine_ls_weighting_scheme calc
_refine_ls_wR_factor_gt 0.2905
_refine_ls_wR_factor_ref 0.3273
_reflns_Friedel_coverage 0.826
_reflns_Friedel_fraction_full 0.368
_reflns_Friedel_fraction_max 1.000
_reflns_number_gt 3912
_reflns_number_total 6133
_reflns_threshold_expression 'I > 2\s(I)'
_cod_data_source_file d1cc04413c2.cif
_cod_data_source_block m_ir_lt_020_928_c_col1_
_cod_depositor_comments 'Adding full bibliography for 7129106--7129112.cif.'
_cod_original_cell_volume 13423(2)
_cod_database_code 7129110
_shelxl_version_number 2014/6
_shelx_space_group_comment
;
The symmetry employed for this shelxl refinement is uniquely defined
by the following loop, which should always be used as a source of
symmetry information in preference to the above space-group names.
They are only intended as comments.
;
_shelx_estimated_absorpt_t_max 0.897
_shelx_estimated_absorpt_t_min 0.897
_olex2_refinement_description
;
1. Twinned data refinement
 Scales: 0.49(8)
 0.51(8)
2. Fixed Uiso
 At 1.2 times of:
  All C(H) groups, All C(H,H) groups
 At 1.5 times of:
  All C(H,H,H) groups
3. Restrained distances
 N01Q_$1-C9_$1
 1.603 with sigma of 0.02
 N36-C44 = N01Q-C8
 1.479 with sigma of 0.02
 N009_$2-N8AA_$2 = N9-N0AA
 2.065 with sigma of 0.02
 N0AA-C59 = N9-C58
 1.363 with sigma of 0.02
 N9-C56 = N0AA-C56 = N0AA-C59 = N9-C58 = N007-C23 = N007-C20 = N00Q-C20 = N00Q-
 C22 = N009-C35 = N009-C38 = N8AA-C37 = N8AA-C35
 1.363 with sigma of 0.02
 N9-C57
 1.479 with sigma of 0.002
 C4-C3 = C2-C3 = C2-C1
 1.4 with sigma of 0.002
 N009-C33
 2.63 with sigma of 0.02
 N00V-C3
 2.63 with sigma of 0.02
 N00V-C4
 1.585 with sigma of 0.002
 C4-C3
 1.21 with sigma of 0.002
 C3-C1
 2.408 with sigma of 0.002
 N00B-C3
 1.39 with sigma of 0.002
 N00B-C2
 2.408 with sigma of 0.002
 F19-B4 = F17-B4 = F18-B4 = F16-B4
 1.43 with sigma of 0.002
 F6-B1 = F5-B1 = F4-B1 = F7-B1
 1.43 with sigma of 0.002
 N26-C5
 2.4 with sigma of 0.02
 F13-F15
 2.33 with sigma of 0.02
 F16-F19
 2.33 with sigma of 0.02
 F9-F8
 2.33 with sigma of 0.02
 F8-F11
 2.33 with sigma of 0.02
 F14-F15
 2.33 with sigma of 0.02
 F18-F19
 2.33 with sigma of 0.02
 F17-F19
 2.33 with sigma of 0.02
 C45-C44
 2.4 with sigma of 0.02
 N00Q-C21
 1.45 with sigma of 0.002
 C8-N26
 2.4 with sigma of 0.002
 C51-C49
 1.5 with sigma of 0.01
 C7-C8 = C43-C44
 1.54 with sigma of 0.02
 N26-C7 = N26-C43 = N26-C6
 1.522 with sigma of 0.002
 C7-C6
 2.4 with sigma of 0.02
 N00V-C6
 2.4 with sigma of 0.02
 H7A-H6B
 -2 with sigma of 0.02
 C43-C6
 2.6 with sigma of 0.01
 C6-C7
 2.6 with sigma of 0.01
 C7-C43
 2.6 with sigma of 0.01
 F15-B3 = F14-B3 = F13-B3 = F12-B3
 1.43 with sigma of 0.002
 F9-B2 = F8-B2 = F11-B2 = F10-B2
 1.43 with sigma of 0.002
 F10-F11
 2.33 with sigma of 0.02
 F9-F10
 2.33 with sigma of 0.02
 F10-F8
 2.33 with sigma of 0.02
 F12-F15
 2.33 with sigma of 0.02
 F14-F13 = F12-F13 = F14-F12 = F14-F15 = F13-F15 = F12-F15 = F17-F16 = F16-F19
 = F17-F19 = F17-F18 = F19-F18 = F16-F18
 2.335 with sigma of 0.001
 F10-F12
 -2.5 with sigma of 0.01
 C20_$1-C23_$1 \\sim N007_$1-C22_$1 \\sim N00Q_$1-C23_$1 \\sim C22_$1-C20_$1
\\sim N00Q_$1-
 N007_$1
 with sigma of 0.02
 N007_$1-C20_$1 \\sim N00Q_$1-C20_$1
 with sigma of 0.02
 N009-C37 \\sim N8AA-C38 \\sim C35-C38 \\sim N8AA-N009 \\sim C37-C35 \\sim
C20-C23 \\sim N00Q-N007 ~
 N00Q-C23 \\sim N007-C22 \\sim C22-C20
 with sigma of 0.02
 C56-C58 \\sim N9-N0AA \\sim C56-C59 \\sim N0AA-C58 \\sim N9-C59
 with sigma of 0.02
 C58-C57 \\sim C57-C56
 with sigma of 0.002
 C16-C13 \\sim C13-C19
 with sigma of 0.01
 C12-C15 \\sim C15-C14
 with sigma of 0.01
 F5-F7 \\sim F6-F5 \\sim F6-F7 \\sim F6-F4 \\sim F7-F4 \\sim F5-F4
 with sigma of 0.002
 C6-C5 \\sim C7-C8 \\sim C43-C44
 with sigma of 0.002
 N26-C7 \\sim N26-C43 \\sim N26-C6 \\sim N00V-C5 \\sim N36-C44 \\sim N01Q-C8
 with sigma of 0.002
 N26-C7 \\sim N26-C6 \\sim N26-C43
 with sigma of 0.002
 C43-C44 \\sim C6-C5 \\sim C7-C8
 with sigma of 0.002
 N00V-C5 \\sim N36-C44 \\sim N01Q-C8 \\sim N26-C6 \\sim N26-C43 \\sim N26-C7
 with sigma of 0.002
 C7-C8 \\sim C43-C44 \\sim C6-C5
 with sigma of 0.002
4. Restrained planarity
 C57, N9, C56, N0AA, C59, C58
 with sigma of 0.1
 N00B, C1, C3, C2
 with sigma of 0.1
 C36, N8AA, C37, C38, N009, C35
 with sigma of 0.1
5. Uiso/Uaniso restraints and constraints
C58 \\sim C59 \\sim C60 \\sim C61 \\sim C62 \\sim C63: within 2A with sigma of
0.04 and sigma for terminal atoms of 0.08
C52 \\sim C51 \\sim C55 \\sim C54 \\sim N16 \\sim C53 \\sim C56 \\sim N9 \\sim
C57 \\sim N0AA \\sim C58 \\sim C59: within 2A with sigma of 0.04 and sigma for
terminal atoms of 0.08
B4 \\sim F18 \\sim F16 \\sim F19 \\sim F17: within 2A with sigma of 0.01 and
sigma for terminal atoms of 0.02
F6 \\sim F5 \\sim B1 \\sim F7 \\sim F4: within 2A with sigma of 0.01 and sigma
for terminal atoms of 0.02
C6 \\sim N26 \\sim C7 \\sim C43: within 2A with sigma of 0.01 and sigma for
terminal atoms of 0.02
C5 \\sim C6 \\sim C7 \\sim C8 \\sim C44 \\sim N26 \\sim C43 \\sim N00V: within
2A with sigma of 0.002 and sigma for terminal atoms of 0.004
B2 \\sim F10 \\sim F11 \\sim F9 \\sim F8: within 2A with sigma of 0.01 and
sigma for terminal atoms of 0.02
B3 \\sim F15 \\sim F13 \\sim F12 \\sim F14: within 2A with sigma of 0.01 and
sigma for terminal atoms of 0.02
C26 \\sim C25 \\sim C27 \\sim C22 \\sim C23 \\sim C24: within 2A with sigma of
0.01 and sigma for terminal atoms of 0.02
6. Rigid body (RIGU) restrains
 N26, C6, C44, C43, C7
 with sigma for 1-2 distances of 0.002 and sigma for 1-3 distances of 0.002
 N26, Fe2, N00J, F1, C34, C33, Fe3, C30, C35, C32, F3, F2, C29, C31, N009,
 N8AA, Fe4, C28, C38, C36, C37, N007, N00K, C39, C42, C20, C23, C19, C18, C40,
 C41, N00Q, C24, C22, C15, C17, C21, C25, C27, C16, C13, C26, C14, C12, N00H,
 C11, Fe1, C10, N00B, N00V, N9BA, N01Q, N36, C9, C3, C4, C5, C46, C50, C8, C45,
 C44, C2, C6, C47, C49, C7, C43, C1, C48, C51, C52, C55, C53, N16, C54, C56,
 N0AA, N9, C59, C58, C57, C60, C63, C61, C62
 with sigma for 1-2 distances of 0.002 and sigma for 1-3 distances of 0.002
7. Others
 Fixed Sof: F5(0.5) F7(0.5) B1(0.5) F6(0.5) F4(0.5)
8.a Secondary CH2 refined with riding coordinates:
 C44(H44A,H44B), C8(H8A,H8B), C43(H43A,H43B), C7(H7A,H7B), C5(H5A,H5B), C6(H6A,
 H6B)
8.b Me refined with riding coordinates:
 C36(H36A,H36B,H36C), C21(H21A,H21B,H21C), C57(H57A,H57B,H57C)
8.c Aromatic/amide H refined with riding coordinates:
 C19(H19), C16(H16), C17(H17), C1(H1), C14(H14), C12(H12), C11(H11), C28(H28),
 C47(H47), C48(H48), C50(H50), C31(H31), C34(H34), C32(H32), C52(H52), C53(H53),
  C55(H55), C9(H9), C63(H63), C62(H62), C61(H61), C60(H60), C41(H41), C42(H42),
 C39(H39), C40(H40), C2(H2), C25(H25), C24(H24), C27(H27), C26(H26), C45(H45),
 C4(H4)
8.d Fitted hexagon refined as free rotating group:
 N00K(C19,C15,C16,C17,C18), C14(C13,C12,C11,C10,N00H), C46(C47,C48,C49,C50,
 N9BA), C31(C30,C34,N00J,C33,C32), C52(C53,C54,N16,C55,C51), C58(C63,C62,C61,
 C60,C59), C41(C42,C37,C38,C39,C40), C25(C24,C23,C22,C27,C26)
;
_olex2_submission_special_instructions 'No special instructions were received'
_oxdiff_exptl_absorpt_empirical_details
;
Empirical correction (ABSPACK) includes:
- Absorption correction using spherical harmonics
- Frame scaling
;

loop_
_space_group_symop_operation_xyz
'x, y, z'
'-y, x-y, z+1/3'
'-x+y, -x, z+2/3'
'y, x, -z'
'x-y, -y, -z+2/3'
'-x, -x+y, -z+1/3'

loop_
_atom_site_label
_atom_site_type_symbol
_atom_site_fract_x
_atom_site_fract_y
_atom_site_fract_z
_atom_site_U_iso_or_equiv
_atom_site_adp_type
_atom_site_occupancy
_atom_site_site_symmetry_order
_atom_site_calc_flag
_atom_site_refinement_flags_posn
_atom_site_refinement_flags_adp
_atom_site_refinement_flags_occupancy
_atom_site_disorder_assembly
_atom_site_disorder_group
Fe2 Fe 1.0000 0.4904(2) 0.6667 0.173(2) Uani 1 2 d S TU P . .
Fe3 Fe 1.0000 0.6095(2) 0.6667 0.181(2) Uani 1 2 d S TU P . .
Fe1 Fe 0.7057(3) 0.4579(3) 0.5577(2) 0.217(2) Uani 1 1 d . U . . .
F3 F 1.0176(7) 0.6209(7) 0.7512(6) 0.181(4) Uani 1 1 d . U . . .
N007 N 0.9699(10) 0.6310(9) 0.8752(7) 0.190(6) Uani 1 1 d D U . . .
N009 N 0.9398(9) 0.4066(8) 0.7097(7) 0.182(7) Uani 1 1 d D U . . .
N00B N 0.7799(11) 0.4870(13) 0.5002(9) 0.222(7) Uani 1 1 d D U . . .
F2 F 0.9430(7) 0.6302(7) 0.6895(6) 0.186(4) Uani 1 1 d . U . . .
N00K N 0.8914(7) 0.5584(6) 0.8005(7) 0.184(6) Uani 1 1 d . U . . .
C19 C 0.8556(7) 0.5234(6) 0.7542(6) 0.155(6) Uani 1 1 d DG U . . .
H19 H 0.8526 0.5407 0.7178 0.186 Uiso 1 1 calc R . . . .
C15 C 0.8240(7) 0.4631(6) 0.7611(5) 0.167(7) Uani 1 1 d DG U . . .
C16 C 0.8283(8) 0.4378(6) 0.8144(6) 0.179(8) Uani 1 1 d DG U . . .
H16 H 0.8068 0.3966 0.8191 0.214 Uiso 1 1 calc R . . . .
C17 C 0.8642(8) 0.4728(8) 0.8607(6) 0.172(7) Uani 1 1 d G U . . .
H17 H 0.8672 0.4555 0.8970 0.206 Uiso 1 1 calc R . . . .
C18 C 0.8958(8) 0.5331(8) 0.8537(6) 0.184(8) Uani 1 1 d G U . . .
C1 C 0.8702(9) 0.5204(13) 0.4191(12) 0.218(11) Uani 1 1 d D U . . .
H1 H 0.9027 0.5321 0.3930 0.262 Uiso 1 1 calc R . . . .
C3 C 0.7779(8) 0.5119(11) 0.4457(9) 0.203(9) Uani 1 1 d D U . . .
N00Q N 0.9459(10) 0.5703(8) 0.9506(8) 0.201(8) Uani 1 1 d D U . . .
N00V N 0.6791(9) 0.4872(13) 0.4911(11) 0.245(4) Uani 1 1 d D U . . .
C29 C 1.1361(14) 0.6249(15) 0.8563(14) 0.175(8) Uani 1 1 d . U . . .
C14 C 0.7619(8) 0.4546(7) 0.6731(7) 0.180(7) Uani 1 1 d D U . . .
H14 H 0.7716 0.4940 0.6796 0.216 Uiso 1 1 calc R . . . .
C13 C 0.7791(8) 0.4267(7) 0.7146(7) 0.185(8) Uani 1 1 d DG U . . .
C12 C 0.7649(8) 0.3691(7) 0.7050(7) 0.189(9) Uani 1 1 d DG U . . .
H12 H 0.7767 0.3500 0.7334 0.227 Uiso 1 1 calc R . . . .
C11 C 0.7336(7) 0.3394(7) 0.6540(8) 0.166(6) Uani 1 1 d G U . . .
H11 H 0.7240 0.3001 0.6475 0.199 Uiso 1 1 calc R . . . .
C10 C 0.7165(8) 0.3674(9) 0.6125(7) 0.196(9) Uani 1 1 d G U . . .
N00H N 0.7306(8) 0.4249(9) 0.6220(7) 0.199(6) Uani 1 1 d G U . . .
C20 C 0.9339(10) 0.5758(9) 0.8933(8) 0.177(7) Uani 1 1 d D U . . .
C28 C 1.1753(14) 0.6523(16) 0.8195(14) 0.185(10) Uani 1 1 d . U . . .
H28 H 1.1745 0.6354 0.7815 0.222 Uiso 1 1 calc R . . . .
C35 C 0.9456(9) 0.4088(9) 0.7700(9) 0.166(7) Uani 1 1 d D U . . .
C46 C 0.7046(7) 0.5399(10) 0.6387(10) 0.205(7) Uani 1 1 d . U . . .
C47 C 0.7249(10) 0.5934(12) 0.6674(8) 0.252(13) Uani 1 1 d G U . . .
H47 H 0.7013 0.5981 0.6967 0.303 Uiso 1 1 calc R . . . .
C48 C 0.7797(12) 0.6401(9) 0.6532(10) 0.208(8) Uani 1 1 d G U . . .
H48 H 0.7936 0.6766 0.6728 0.250 Uiso 1 1 calc R . . . .
C49 C 0.8142(8) 0.6333(9) 0.6103(11) 0.228(10) Uani 1 1 d DG U . . .
C50 C 0.7939(9) 0.5798(12) 0.5816(9) 0.220(10) Uani 1 1 d G U . . .
H50 H 0.8174 0.5752 0.5523 0.264 Uiso 1 1 calc R . . . .
N9BA N 0.7391(10) 0.5331(8) 0.5958(9) 0.209(6) Uani 1 1 d G U . . .
C31 C 1.0486(8) 0.5276(9) 0.8832(5) 0.185(8) Uani 1 1 d . U . . .
H31 H 1.0554 0.5356 0.9251 0.222 Uiso 1 1 calc R . . . .
C30 C 1.0831(7) 0.5701(7) 0.8413(8) 0.158(6) Uani 1 1 d G U . . .
C34 C 1.0731(7) 0.5584(8) 0.7800(7) 0.164(7) Uani 1 1 d G U . . .
H34 H 1.0967 0.5874 0.7514 0.197 Uiso 1 1 calc R . . . .
N00J N 1.0287(8) 0.5042(9) 0.7606(5) 0.182(6) Uani 1 1 d G U . . .
C33 C 0.9942(8) 0.4617(7) 0.8026(8) 0.194(9) Uani 1 1 d DG U . . .
C32 C 1.0042(8) 0.4734(8) 0.8639(7) 0.189(9) Uani 1 1 d G U . . .
H32 H 0.9806 0.4444 0.8925 0.227 Uiso 1 1 calc R . . . .
N01Q N 0.6753(12) 0.3804(13) 0.5277(10) 0.221(6) Uani 1 1 d D U . . .
Fe4 Fe 0.9592(2) 0.6486(2) 0.78142(16) 0.1799(17) Uani 1 1 d . U . . .
F1 F 0.9447(7) 0.5256(7) 0.6796(5) 0.178(4) Uani 1 1 d . U . . .
C52 C 0.8947(10) 0.7430(13) 0.6158(10) 0.232(10) Uani 1 1 d . U . . .
H52 H 0.8681 0.7540 0.6317 0.278 Uiso 1 1 calc R . . . .
C53 C 0.9525(12) 0.7854(8) 0.6051(11) 0.233(10) Uani 1 1 d G U . . .
H53 H 0.9654 0.8252 0.6136 0.280 Uiso 1 1 calc R . . . .
C54 C 0.9913(7) 0.7694(10) 0.5818(10) 0.215(8) Uani 1 1 d G U . . .
N16 N 0.9724(10) 0.7111(12) 0.5693(8) 0.211(7) Uani 1 1 d G U . . .
C55 C 0.9146(11) 0.6687(7) 0.5801(9) 0.196(7) Uani 1 1 d G U . . .
H55 H 0.9017 0.6289 0.5716 0.235 Uiso 1 1 calc R . . . .
C51 C 0.8758(7) 0.6847(10) 0.6033(10) 0.213(8) Uani 1 1 d DG U . . .
N0AA N 1.0829(11) 0.7820(8) 0.5509(13) 0.238(8) Uani 1 1 d D U . . .
C56 C 1.0485(10) 0.8046(10) 0.5660(15) 0.231(9) Uani 1 1 d D U . . .
N9 N 1.0836(10) 0.8635(10) 0.5669(11) 0.258(10) Uani 1 1 d D U . . .
N8AA N 0.9060(9) 0.3550(9) 0.7901(7) 0.190(7) Uani 1 1 d D U . . .
C36 C 0.8988(13) 0.3323(15) 0.8562(12) 0.194(10) Uani 1 1 d . U . . .
H36A H 0.9291 0.3626 0.8816 0.291 Uiso 1 1 calc R . . . .
H36B H 0.8602 0.3227 0.8714 0.291 Uiso 1 1 calc R . . . .
H36C H 0.9026 0.2973 0.8571 0.291 Uiso 1 1 calc R . . . .
C9 C 0.6881(16) 0.3372(16) 0.5661(13) 0.210(9) Uani 1 1 d D U . . .
H9 H 0.6772 0.2980 0.5570 0.251 Uiso 1 1 calc R . . . .
C58 C 1.1379(8) 0.8777(8) 0.5462(11) 0.236(9) Uani 1 1 d D U . . .
C63 C 1.1886(10) 0.9308(7) 0.5364(12) 0.250(11) Uani 1 1 d G U . . .
H63 H 1.1881 0.9663 0.5402 0.300 Uiso 1 1 calc R . . . .
C62 C 1.2401(8) 0.9319(9) 0.5211(12) 0.246(11) Uani 1 1 d G U . . .
H62 H 1.2748 0.9681 0.5143 0.295 Uiso 1 1 calc R . . . .
C61 C 1.2409(9) 0.8799(11) 0.5155(10) 0.214(9) Uani 1 1 d G U . . .
H61 H 1.2761 0.8806 0.5051 0.256 Uiso 1 1 calc R . . . .
C60 C 1.1901(10) 0.8268(9) 0.5254(10) 0.224(9) Uani 1 1 d G U . . .
H60 H 1.1907 0.7913 0.5216 0.269 Uiso 1 1 calc R . . . .
C59 C 1.1386(9) 0.8257(7) 0.5407(11) 0.220(8) Uani 1 1 d DG U . . .
C41 C 0.7972(9) 0.2449(7) 0.6872(10) 0.243(14) Uani 1 1 d . U . . .
H41 H 0.7642 0.2067 0.6848 0.292 Uiso 1 1 calc R . . . .
C42 C 0.8231(9) 0.2676(7) 0.7427(8) 0.202(10) Uani 1 1 d G U . . .
H42 H 0.8078 0.2449 0.7782 0.242 Uiso 1 1 calc R . . . .
C37 C 0.8713(8) 0.3235(8) 0.7462(6) 0.203(10) Uani 1 1 d DG U . . .
C38 C 0.8937(8) 0.3567(7) 0.6942(7) 0.188(9) Uani 1 1 d DG U . . .
C39 C 0.8678(10) 0.3340(8) 0.6387(6) 0.222(12) Uani 1 1 d G U . . .
H39 H 0.8832 0.3567 0.6031 0.267 Uiso 1 1 calc R . . . .
C40 C 0.8196(10) 0.2781(8) 0.6352(8) 0.216(11) Uani 1 1 d G U . . .
H40 H 0.8019 0.2626 0.5973 0.259 Uiso 1 1 calc R . . . .
C2 C 0.8250(10) 0.5318(12) 0.4058(9) 0.217(10) Uani 1 1 d D U . . .
H2 H 0.8263 0.5525 0.3703 0.260 Uiso 1 1 calc R . . . .
C25 C 1.0811(7) 0.7363(7) 0.9813(6) 0.220(8) Uani 1 1 d . U . . .
H25 H 1.1117 0.7756 0.9856 0.264 Uiso 1 1 calc R . . . .
C24 C 1.0524(9) 0.7170(7) 0.9264(5) 0.212(7) Uani 1 1 d G U . . .
H24 H 1.0635 0.7431 0.8931 0.255 Uiso 1 1 calc R . . . .
C23 C 1.0076(7) 0.6595(7) 0.9200(5) 0.205(7) Uani 1 1 d DG U . . .
C22 C 0.9915(7) 0.6214(7) 0.9687(5) 0.204(7) Uani 1 1 d DG U . . .
C27 C 1.0201(10) 0.6407(7) 1.0236(5) 0.217(8) Uani 1 1 d G U . . .
H27 H 1.0090 0.6146 1.0568 0.260 Uiso 1 1 calc R . . . .
C26 C 1.0649(8) 0.6982(7) 1.0299(6) 0.232(8) Uani 1 1 d G U . . .
H26 H 1.0845 0.7114 1.0674 0.278 Uiso 1 1 calc R . . . .
C21 C 0.917(2) 0.5223(14) 0.9929(14) 0.32(3) Uani 1 1 d D U . . .
H21A H 0.9378 0.5334 1.0315 0.486 Uiso 1 1 calc R . . . .
H21B H 0.8767 0.5132 0.9989 0.486 Uiso 1 1 calc R . . . .
H21C H 0.9172 0.4878 0.9768 0.486 Uiso 1 1 calc R . . . .
C57 C 1.0652(13) 0.9062(12) 0.583(2) 0.31(2) Uani 1 1 d D U . . .
H57A H 1.0988 0.9459 0.5798 0.459 Uiso 1 1 calc R . . . .
H57B H 1.0346 0.9021 0.5548 0.459 Uiso 1 1 calc R . . . .
H57C H 1.0500 0.8990 0.6240 0.459 Uiso 1 1 calc R . . . .
C45 C 0.6496(15) 0.4892(13) 0.6416(14) 0.211(8) Uani 1 1 d D U . . .
H45 H 0.6179 0.4869 0.6639 0.253 Uiso 1 1 calc R . . . .
N36 N 0.6457(11) 0.4411(13) 0.6081(11) 0.215(5) Uani 1 1 d D U . . .
N26 N 0.5775(9) 0.3946(8) 0.5118(9) 0.254(4) Uani 1 1 d D U . . .
C44 C 0.5864(13) 0.3873(14) 0.6195(14) 0.253(5) Uani 1 1 d D U . . .
H44A H 0.5925 0.3541 0.6285 0.303 Uiso 1 1 calc R . . . .
H44B H 0.5693 0.3945 0.6560 0.303 Uiso 1 1 calc R . . . .
C8 C 0.6376(12) 0.3584(16) 0.4713(12) 0.253(5) Uani 1 1 d D U . . .
H8A H 0.6609 0.3850 0.4382 0.304 Uiso 1 1 calc R . . . .
H8B H 0.6332 0.3198 0.4619 0.304 Uiso 1 1 calc R . . . .
C43 C 0.5426(12) 0.3695(14) 0.5695(9) 0.254(5) Uani 1 1 d D U . . .
H43A H 0.5161 0.3853 0.5765 0.305 Uiso 1 1 calc R . . . .
H43B H 0.5189 0.3264 0.5669 0.305 Uiso 1 1 calc R . . . .
C7 C 0.5778(10) 0.3512(10) 0.4668(11) 0.253(5) Uani 1 1 d D U . . .
H7A H 0.5475 0.3108 0.4772 0.304 Uiso 1 1 calc DR . . . .
H7B H 0.5704 0.3601 0.4255 0.304 Uiso 1 1 calc R . . . .
C4 C 0.7295(9) 0.5138(14) 0.4422(11) 0.224(11) Uani 1 1 d D U . . .
H4 H 0.7242 0.5323 0.4080 0.269 Uiso 1 1 calc R . . . .
C5 C 0.6298(10) 0.5007(10) 0.4989(15) 0.248(4) Uani 1 1 d D U . . .
H5A H 0.6284 0.5123 0.5410 0.298 Uiso 1 1 calc R . . . .
H5B H 0.6355 0.5328 0.4717 0.298 Uiso 1 1 calc R . . . .
C6 C 0.5747(10) 0.4455(9) 0.4833(13) 0.252(4) Uani 1 1 d D U . . .
H6A H 0.5709 0.4406 0.4390 0.302 Uiso 1 1 calc R . . . .
H6B H 0.5404 0.4471 0.4989 0.302 Uiso 1 1 calc DR . . . .
F15 F 0.7340(6) 0.5024(9) 0.7902(11) 0.338(13) Uiso 1 1 d D U . . .
F13 F 0.6522(11) 0.4648(11) 0.8530(8) 0.368(15) Uiso 1 1 d D U . . .
F12 F 0.6511(10) 0.5057(9) 0.7601(11) 0.431(19) Uiso 1 1 d D U . . .
F14 F 0.6490(9) 0.4164(7) 0.7638(9) 0.299(10) Uiso 1 1 d D U . . .
B3 B 0.6716(6) 0.4723(6) 0.7918(7) 0.354(16) Uiso 1 1 d D U . . .
B4 B 0.7860(7) 0.3531(7) 0.9582(8) 0.397(17) Uiso 1 1 d D U . . .
F18 F 0.8426(7) 0.3620(11) 0.9724(12) 0.353(14) Uiso 1 1 d D U . . .
F16 F 0.7852(11) 0.4062(8) 0.9680(14) 0.422(18) Uiso 1 1 d D U . . .
F19 F 0.7728(13) 0.3361(13) 0.8964(8) 0.445(19) Uiso 1 1 d D U . . .
F17 F 0.7433(9) 0.3082(9) 0.9960(10) 0.356(14) Uiso 1 1 d D U . . .
F10 F 0.570(2) 0.544(2) 0.7208(15) 0.53(3) Uiso 1 1 d D U . . .
F11 F 0.5282(16) 0.4865(14) 0.6361(18) 0.400(17) Uiso 1 1 d D U . . .
F9 F 0.5405(19) 0.5843(19) 0.648(2) 0.48(2) Uiso 1 1 d D U . . .
F8 F 0.6186(15) 0.5686(19) 0.629(2) 0.46(2) Uiso 1 1 d D U . . .
B2 B 0.5627(14) 0.5453(13) 0.6571(14) 0.46(2) Uiso 1 1 d D U . . .
F5 F 0.714(2) 0.7665(19) 0.6896(14) 0.36(2) Uiso 0.5 1 d D U . A -1
F7 F 0.6469(12) 0.7038(16) 0.618(2) 0.37(2) Uiso 0.5 1 d D U . A -1
B1 B 0.7062(12) 0.7483(11) 0.6280(13) 0.37(2) Uiso 0.5 1 d D U . A -1
F6 F 0.720(2) 0.7971(15) 0.5898(18) 0.40(3) Uiso 0.5 1 d D U . A -1
F4 F 0.7441(15) 0.7258(16) 0.614(2) 0.35(2) Uiso 0.5 1 d D U . A -1

loop_
_atom_site_aniso_label
_atom_site_aniso_U_11
_atom_site_aniso_U_22
_atom_site_aniso_U_33
_atom_site_aniso_U_23
_atom_site_aniso_U_13
_atom_site_aniso_U_12
Fe2 0.223(5) 0.201(3) 0.102(3) 0.0117(16) 0.023(3) 0.112(3)
Fe3 0.243(6) 0.204(3) 0.109(3) 0.0027(17) 0.005(3) 0.121(3)
Fe1 0.242(5) 0.275(5) 0.150(3) -0.004(3) -0.012(3) 0.142(4)
F3 0.243(9) 0.215(10) 0.110(6) -0.005(6) 0.001(6) 0.134(8)
N007 0.232(12) 0.238(10) 0.112(6) -0.016(6) -0.005(6) 0.126(8)
N009 0.229(14) 0.199(11) 0.141(8) 0.020(7) 0.031(8) 0.125(10)
N00B 0.247(11) 0.296(16) 0.136(9) 0.003(9) -0.017(7) 0.145(11)
F2 0.242(10) 0.221(11) 0.112(6) -0.005(6) -0.001(6) 0.129(9)
N00K 0.235(10) 0.220(8) 0.113(7) -0.009(6) -0.006(6) 0.126(7)
C19 0.185(12) 0.217(9) 0.096(8) -0.003(7) 0.019(8) 0.125(8)
C15 0.200(13) 0.217(10) 0.107(8) 0.003(7) 0.011(8) 0.121(9)
C16 0.206(16) 0.228(11) 0.115(9) 0.007(7) 0.006(9) 0.118(10)
C17 0.199(15) 0.229(10) 0.114(9) 0.002(7) 0.008(9) 0.127(9)
C18 0.225(15) 0.228(9) 0.113(8) -0.003(6) -0.003(8) 0.123(8)
C1 0.231(17) 0.22(3) 0.18(2) -0.02(2) -0.038(15) 0.093(18)
C3 0.236(12) 0.23(2) 0.123(10) -0.027(11) -0.045(8) 0.106(13)
N00Q 0.231(14) 0.260(11) 0.118(8) -0.011(7) -0.010(7) 0.129(10)
N00V 0.266(8) 0.304(9) 0.173(7) 0.004(6) -0.022(6) 0.149(7)
C29 0.178(14) 0.242(14) 0.141(13) 0.000(10) 0.018(9) 0.133(11)
C14 0.192(16) 0.233(12) 0.121(9) 0.012(8) 0.017(10) 0.112(11)
C13 0.216(15) 0.226(11) 0.122(10) -0.001(8) 0.002(10) 0.116(10)
C12 0.219(19) 0.227(12) 0.131(11) -0.003(8) 0.001(12) 0.119(12)
C11 0.152(15) 0.231(12) 0.118(9) 0.002(8) 0.034(9) 0.099(11)
C10 0.22(2) 0.252(11) 0.135(10) -0.004(8) 0.005(11) 0.127(11)
N00H 0.228(13) 0.255(10) 0.130(7) -0.004(6) 0.000(7) 0.133(9)
C20 0.209(13) 0.236(10) 0.112(7) -0.013(6) 0.000(7) 0.132(8)
C28 0.191(16) 0.237(18) 0.145(17) -0.013(14) 0.027(13) 0.122(14)
C35 0.185(12) 0.214(10) 0.141(8) 0.024(7) 0.036(8) 0.130(8)
C46 0.250(12) 0.275(11) 0.126(12) 0.012(8) -0.021(9) 0.158(9)
C47 0.283(15) 0.286(13) 0.19(2) -0.013(12) 0.015(14) 0.143(10)
C48 0.262(14) 0.276(13) 0.118(14) 0.009(10) -0.017(10) 0.158(10)
C49 0.270(12) 0.261(11) 0.158(19) -0.007(10) 0.006(11) 0.137(9)
C50 0.257(12) 0.264(11) 0.151(16) -0.006(10) -0.002(11) 0.141(9)
N9BA 0.249(10) 0.268(8) 0.135(10) 0.007(7) -0.016(7) 0.148(7)
C31 0.195(15) 0.247(14) 0.136(10) 0.017(8) 0.030(8) 0.128(11)
C30 0.167(12) 0.234(13) 0.122(9) 0.007(8) 0.026(8) 0.136(10)
C34 0.174(12) 0.220(12) 0.123(8) 0.010(7) 0.030(7) 0.118(9)
N00J 0.206(12) 0.224(11) 0.112(7) 0.015(6) 0.030(6) 0.105(9)
C33 0.214(14) 0.234(11) 0.127(7) 0.026(7) 0.039(7) 0.107(10)
C32 0.199(15) 0.252(14) 0.127(8) 0.020(8) 0.039(8) 0.121(12)
N01Q 0.244(12) 0.282(9) 0.153(8) -0.007(7) -0.007(8) 0.144(9)
Fe4 0.241(4) 0.214(4) 0.114(2) -0.010(2) 0.002(2) 0.135(3)
F1 0.228(9) 0.213(8) 0.108(7) 0.010(6) 0.020(6) 0.121(7)
C52 0.277(14) 0.243(12) 0.19(2) -0.008(11) -0.007(12) 0.138(10)
C53 0.275(14) 0.236(13) 0.20(2) -0.005(12) -0.004(13) 0.135(10)
C54 0.271(12) 0.220(12) 0.163(19) 0.011(11) -0.010(10) 0.130(9)
N16 0.262(13) 0.222(12) 0.159(16) 0.013(11) 0.003(11) 0.129(9)
C55 0.259(13) 0.224(13) 0.116(15) 0.012(10) -0.006(10) 0.129(10)
C51 0.265(12) 0.243(12) 0.147(18) -0.003(10) -0.005(10) 0.139(9)
N0AA 0.276(13) 0.220(12) 0.22(2) 0.018(11) 0.008(12) 0.122(10)
C56 0.274(12) 0.223(11) 0.20(2) 0.017(11) 0.000(11) 0.126(9)
N9 0.283(14) 0.222(11) 0.27(2) 0.017(11) 0.017(13) 0.125(10)
N8AA 0.200(13) 0.224(11) 0.153(9) 0.039(7) 0.021(8) 0.112(9)
C36 0.20(2) 0.25(2) 0.155(10) 0.047(11) 0.026(10) 0.124(17)
C9 0.23(2) 0.271(12) 0.140(11) -0.012(8) 0.000(12) 0.135(12)
C58 0.274(13) 0.220(12) 0.21(2) 0.019(11) -0.001(12) 0.123(10)
C63 0.275(15) 0.222(13) 0.25(3) 0.029(12) 0.006(14) 0.125(11)
C62 0.274(16) 0.211(15) 0.26(3) 0.040(15) 0.011(15) 0.123(12)
C61 0.268(15) 0.209(15) 0.164(19) 0.039(17) -0.010(13) 0.119(13)
C60 0.273(15) 0.206(15) 0.19(2) 0.035(15) 0.008(14) 0.118(12)
C59 0.270(13) 0.218(13) 0.171(19) 0.021(12) -0.005(12) 0.121(10)
C41 0.29(2) 0.214(14) 0.187(13) 0.059(10) -0.023(13) 0.101(15)
C42 0.222(16) 0.212(12) 0.181(13) 0.051(9) -0.003(11) 0.115(11)
C37 0.231(16) 0.217(11) 0.160(9) 0.043(8) 0.008(9) 0.111(11)
C38 0.240(16) 0.192(12) 0.154(9) 0.029(8) 0.017(8) 0.125(10)
C39 0.30(2) 0.191(14) 0.156(10) 0.033(9) 0.000(10) 0.107(14)
C40 0.29(2) 0.180(14) 0.182(13) 0.042(9) -0.011(12) 0.119(14)
C2 0.251(15) 0.26(3) 0.132(13) -0.009(14) -0.029(11) 0.126(16)
C25 0.250(13) 0.275(13) 0.122(9) -0.024(8) -0.004(9) 0.121(11)
C24 0.246(13) 0.262(12) 0.121(9) -0.023(8) -0.004(9) 0.121(10)
C23 0.242(12) 0.258(11) 0.114(7) -0.020(7) -0.006(7) 0.124(9)
C22 0.236(13) 0.263(11) 0.116(7) -0.019(7) -0.008(7) 0.128(10)
C27 0.241(14) 0.279(13) 0.115(8) -0.020(8) -0.008(8) 0.120(11)
C26 0.256(14) 0.284(14) 0.125(9) -0.019(9) -0.014(10) 0.112(11)
C21 0.38(4) 0.303(19) 0.140(15) 0.019(14) -0.08(2) 0.05(2)
C57 0.27(3) 0.212(18) 0.42(6) 0.00(2) 0.05(3) 0.106(18)
C45 0.249(12) 0.281(11) 0.137(14) 0.011(9) -0.016(10) 0.157(9)
N36 0.252(8) 0.278(10) 0.142(9) 0.005(7) -0.011(6) 0.152(7)
N26 0.271(7) 0.309(9) 0.178(7) 0.000(6) -0.021(6) 0.142(7)
C44 0.270(8) 0.308(9) 0.178(7) 0.001(6) -0.019(6) 0.142(7)
C8 0.272(8) 0.308(9) 0.177(7) -0.002(6) -0.024(6) 0.142(7)
C43 0.271(8) 0.309(9) 0.178(7) 0.000(6) -0.020(6) 0.141(7)
C7 0.271(8) 0.308(9) 0.178(7) -0.001(6) -0.022(6) 0.142(7)
C4 0.252(13) 0.28(3) 0.141(11) -0.013(13) -0.039(9) 0.134(15)
C5 0.268(8) 0.306(9) 0.176(6) 0.002(6) -0.021(6) 0.147(7)
C6 0.270(8) 0.308(9) 0.177(6) 0.001(6) -0.021(6) 0.144(7)

loop_
_atom_type_symbol
_atom_type_description
_atom_type_scat_dispersion_real
_atom_type_scat_dispersion_imag
_atom_type_scat_source
C C 0.0030 0.0010 'International Tables Vol C Tables 4.2.6.8 and 6.1.1.4'
H H 0.0000 0.0000 'International Tables Vol C Tables 4.2.6.8 and 6.1.1.4'
B B 0.0013 0.0007 'International Tables Vol C Tables 4.2.6.8 and 6.1.1.4'
F F 0.0171 0.0103 'International Tables Vol C Tables 4.2.6.8 and 6.1.1.4'
Fe Fe 0.3463 0.8444 'International Tables Vol C Tables 4.2.6.8 and 6.1.1.4'
N N 0.0060 0.0030 'International Tables Vol C Tables 4.2.6.8 and 6.1.1.4'

loop_
_geom_angle_atom_site_label_1
_geom_angle_atom_site_label_2
_geom_angle_atom_site_label_3
_geom_angle
_geom_angle_site_symmetry_1
_geom_angle_site_symmetry_3
_geom_angle_publ_flag
N00J Fe2 N009 102.8(7) . 6_766 ?
N00J Fe2 N009 76.7(17) 6_766 6_766 ?
N00J Fe2 N00J 179(2) . 6_766 ?
F1 Fe2 N009 94.2(7) 6_766 6_766 ?
F1 Fe2 N009 160.9(6) . 6_766 ?
F1 Fe2 N00J 93.2(17) 6_766 6_766 ?
F1 Fe2 N00J 87.4(17) . 6_766 ?
F1 Fe2 N00J 87.4(6) 6_766 . ?
F1 Fe2 N00J 93.2(6) . . ?
F1 Fe2 F1 76.0(9) 6_766 . ?
F3 Fe3 F3 176.0(9) . 6_766 ?
F3 Fe3 F1 91.1(6) . . ?
F3 Fe3 F1 91.9(6) 6_766 . ?
F3 Fe3 F1 91.1(6) 6_766 6_766 ?
F3 Fe3 F1 91.9(6) . 6_766 ?
F2 Fe3 F3 95.2(7) 6_766 . ?
F2 Fe3 F3 82.0(6) . . ?
F2 Fe3 F3 95.2(7) . 6_766 ?
F2 Fe3 F3 82.0(6) 6_766 6_766 ?
F2 Fe3 F2 94.3(10) 6_766 . ?
F2 Fe3 F1 92.0(6) . . ?
F2 Fe3 F1 92.0(6) 6_766 6_766 ?
F2 Fe3 F1 171.6(6) . 6_766 ?
F2 Fe3 F1 171.6(6) 6_766 . ?
F1 Fe3 F1 82.2(9) . 6_766 ?
N00V Fe1 N00B 81.5(9) . . ?
N00V Fe1 N00H 177.2(11) . . ?
N00H Fe1 N00B 98.3(9) . . ?
N9BA Fe1 N00B 91.5(12) . . ?
N9BA Fe1 N00V 89.5(11) . . ?
N9BA Fe1 N00H 93.3(8) . . ?
N9BA Fe1 N01Q 173.6(9) . . ?
N01Q Fe1 N00B 89.8(12) . . ?
N01Q Fe1 N00V 96.9(12) . . ?
N01Q Fe1 N00H 80.3(9) . . ?
N36 Fe1 N00B 174.1(14) . . ?
N36 Fe1 N00V 96.9(10) . . ?
N36 Fe1 N00H 83.6(10) . . ?
N36 Fe1 N9BA 82.8(12) . . ?
N36 Fe1 N01Q 96.1(14) . . ?
Fe3 F3 Fe4 101.6(7) . . ?
C20 N007 Fe4 114.8(12) . . ?
C23 N007 C20 108.1(10) . . ?
C23 N007 Fe4 136.6(13) . . ?
C38 N009 C35 109.4(11) . . ?
C3 N00B Fe1 116.4(15) . . ?
C28 N00B Fe1 121.7(18) 6_766 . ?
C28 N00B C3 121.6(17) 6_766 . ?
Fe3 F2 Fe4 103.1(7) . . ?
C19 N00K C18 120.0 . . ?
C19 N00K Fe4 119.8(7) . . ?
C18 N00K Fe4 117.9(7) . . ?
N00K C19 C15 120.0 . . ?
C19 C15 C13 119.1(5) . . ?
C16 C15 C19 120.0 . . ?
C16 C15 C13 120.3(5) . . ?
C17 C16 C15 120.0 . . ?
C16 C17 C18 120.0 . . ?
N00K C18 C20 110.4(14) . . ?
C17 C18 N00K 120.0 . . ?
C17 C18 C20 129.6(14) . . ?
C2 C1 C29 115.6(17) . 6_766 ?
N00B C3 C2 119.4(4) . . ?
C4 C3 N00B 109.8(19) . . ?
C4 C3 C2 130.8(19) . . ?
C20 N00Q C22 108.5(10) . . ?
C20 N00Q C21 131(2) . . ?
C22 N00Q C21 120.0(19) . . ?
C4 N00V Fe1 107.6(14) . . ?
C5 N00V Fe1 121.7(19) . . ?
C5 N00V C4 127(2) . . ?
C28 C29 C1 124(3) . 6_766 ?
C28 C29 C30 123(3) . . ?
C30 C29 C1 112(2) . 6_766 ?
C13 C14 N00H 120.0 . . ?
C14 C13 C15 118.6(5) . . ?
C14 C13 C12 120.0 . . ?
C12 C13 C15 119.9(6) . . ?
C11 C12 C13 120.0 . . ?
C12 C11 C10 120.0 . . ?
N00H C10 C11 120.0 . . ?
C9 C10 C11 116(2) . . ?
C9 C10 N00H 124(2) . . ?
C14 N00H Fe1 125.6(10) . . ?
C10 N00H Fe1 114.3(10) . . ?
C10 N00H C14 120.0 . . ?
N007 C20 C18 121.7(17) . . ?
N00Q C20 N007 109.0(11) . . ?
N00Q C20 C18 129.0(17) . . ?
C29 C28 N00B 120(3) . 6_766 ?
N009 C35 C33 122.3(17) . . ?
N009 C35 N8AA 105.8(12) . . ?
N8AA C35 C33 131.4(18) . . ?
C47 C46 N9BA 120.0 . . ?
C45 C46 C47 130(3) . . ?
C45 C46 N9BA 110(3) . . ?
C46 C47 C48 120.0 . . ?
C49 C48 C47 120.0 . . ?
C48 C49 C50 120.0 . . ?
C48 C49 C51 116(2) . . ?
C50 C49 C51 124(2) . . ?
C49 C50 N9BA 120.0 . . ?
C46 N9BA Fe1 116.3(16) . . ?
C50 N9BA Fe1 123.7(16) . . ?
C50 N9BA C46 120.0 . . ?
C30 C31 C32 120.0 . . ?
C31 C30 C29 124.3(19) . . ?
C34 C30 C29 115.1(19) . . ?
C34 C30 C31 120.0 . . ?
C30 C34 N00J 120.0 . . ?
C34 N00J Fe2 120.7(10) . . ?
C33 N00J Fe2 118.1(10) . . ?
C33 N00J C34 120.0 . . ?
N00J C33 C35 109.6(15) . . ?
C32 C33 C35 130.2(15) . . ?
C32 C33 N00J 120.0 . . ?
C33 C32 C31 120.0 . . ?
C9 N01Q Fe1 117.2(18) . . ?
C8 N01Q Fe1 123(2) . . ?
C8 N01Q C9 120(3) . . ?
F3 Fe4 N007 91.9(7) . . ?
F3 Fe4 N00K 91.4(7) . . ?
F3 Fe4 N16 88.3(16) . 6_766 ?
F3 Fe4 N0AA 157.1(9) . 6_766 ?
N007 Fe4 N00K 72.9(7) . . ?
N007 Fe4 N16 106.0(8) . 6_766 ?
F2 Fe4 F3 73.2(6) . . ?
F2 Fe4 N007 156.1(7) . . ?
F2 Fe4 N00K 88.5(6) . . ?
F2 Fe4 N16 92.5(8) . 6_766 ?
F2 Fe4 N0AA 92.6(9) . 6_766 ?
N16 Fe4 N00K 178.9(9) 6_766 . ?
N0AA Fe4 N007 106.8(10) 6_766 . ?
N0AA Fe4 N00K 106.4(9) 6_766 . ?
N0AA Fe4 N16 74.1(17) 6_766 6_766 ?
Fe3 F1 Fe2 100.9(7) . . ?
C53 C52 C51 120.0 . . ?
C52 C53 C54 120.0 . . ?
N16 C54 C53 120.0 . . ?
C56 C54 C53 128(2) . . ?
C56 C54 N16 112(2) . . ?
C54 N16 Fe4 116.0(16) . 6_766 ?
C54 N16 C55 120.0 . . ?
C55 N16 Fe4 122.6(16) . 6_766 ?
N16 C55 C51 120.0 . . ?
C52 C51 C49 127(2) . . ?
C55 C51 C49 113(2) . . ?
C55 C51 C52 120.0 . . ?
C56 N0AA Fe4 115.1(14) . 6_766 ?
C56 N0AA C59 110.2(11) . . ?
C59 N0AA Fe4 134.6(14) . 6_766 ?
N0AA C56 C54 121(2) . . ?
N0AA C56 N9 106.5(12) . . ?
N9 C56 C54 132(2) . . ?
C56 N9 C58 109.5(12) . . ?
C56 N9 C57 125.6(12) . . ?
C58 N9 C57 124.7(13) . . ?
C35 N8AA C36 127(2) . . ?
C37 N8AA C35 110.4(11) . . ?
C37 N8AA C36 122.8(19) . . ?
C10 C9 N01Q 105(3) . . ?
N9 C58 C63 132.9(11) . . ?
N9 C58 C59 106.8(10) . . ?
C63 C58 C59 120.0 . . ?
C58 C63 C62 120.0 . . ?
C61 C62 C63 120.0 . . ?
C62 C61 C60 120.0 . . ?
C61 C60 C59 120.0 . . ?
N0AA C59 C58 106.3(11) . . ?
N0AA C59 C60 133.6(11) . . ?
C60 C59 C58 120.0 . . ?
C42 C41 C40 120.0 . . ?
C41 C42 C37 120.0 . . ?
N8AA C37 C42 134.0(10) . . ?
N8AA C37 C38 105.9(11) . . ?
C38 C37 C42 120.0 . . ?
N009 C38 C37 107.7(10) . . ?
N009 C38 C39 132.3(10) . . ?
C39 C38 C37 120.0 . . ?
C38 C39 C40 120.0 . . ?
C39 C40 C41 120.0 . . ?
C3 C2 C1 118.7(4) . . ?
C24 C25 C26 120.0 . . ?
C25 C24 C23 120.0 . . ?
N007 C23 C24 132.5(9) . . ?
N007 C23 C22 107.2(9) . . ?
C22 C23 C24 120.0 . . ?
N00Q C22 C23 107.0(9) . . ?
N00Q C22 C27 132.9(8) . . ?
C23 C22 C27 120.0 . . ?
C26 C27 C22 120.0 . . ?
C27 C26 C25 120.0 . . ?
C46 C45 N36 114(3) . . ?
C45 N36 Fe1 116(2) . . ?
C45 N36 C44 109(2) . . ?
C44 N36 Fe1 135(3) . . ?
C43 N26 C7 117.0(10) . . ?
C6 N26 C43 116.6(10) . . ?
C6 N26 C7 114.5(9) . . ?
C43 C44 N36 116(3) . . ?
C7 C8 N01Q 123.5(18) . . ?
C44 C43 N26 106(2) . . ?
C8 C7 N26 105.3(8) . . ?
C3 C4 N00V 124.5(18) . . ?
C6 C5 N00V 106.0(15) . . ?
C5 C6 N26 108.2(15) . . ?
F15 B3 F13 109.5(2) . . ?
F15 B3 F12 109.5(2) . . ?
F15 B3 F14 109.5(2) . . ?
F12 B3 F13 109.5(2) . . ?
F12 B3 F14 109.5(2) . . ?
F14 B3 F13 109.5(2) . . ?
F18 B4 F16 109.5(2) . . ?
F18 B4 F19 109.5(2) . . ?
F18 B4 F17 109.5(2) . . ?
F16 B4 F19 109.5(2) . . ?
F16 B4 F17 109.5(2) . . ?
F17 B4 F19 109.5(2) . . ?
F10 B2 F11 108.7(19) . . ?
F10 B2 F9 105.0(17) . . ?
F10 B2 F8 108.5(19) . . ?
F11 B2 F9 118(3) . . ?
F11 B2 F8 106.6(18) . . ?
F9 B2 F8 109.7(18) . . ?
F5 B1 F6 109.5(2) . . ?
F5 B1 F4 109.5(2) . . ?
F7 B1 F5 109.5(2) . . ?
F7 B1 F6 109.5(2) . . ?
F7 B1 F4 109.5(2) . . ?
F6 B1 F4 109.5(2) . . ?

loop_
_geom_bond_atom_site_label_1
_geom_bond_atom_site_label_2
_geom_bond_distance
_geom_bond_site_symmetry_2
_geom_bond_publ_flag
Fe2 N009 2.196(17) 6_766 ?
Fe2 N00J 2.186(12) 6_766 ?
Fe2 N00J 2.186(12) . ?
Fe2 F1 2.109(16) . ?
Fe2 F1 2.109(17) 6_766 ?
Fe3 F3 1.918(12) 6_766 ?
Fe3 F3 1.918(12) . ?
Fe3 F2 1.910(16) . ?
Fe3 F2 1.910(16) 6_766 ?
Fe3 F1 1.974(16) . ?
Fe3 F1 1.974(16) 6_766 ?
Fe1 N00B 2.14(2) . ?
Fe1 N00V 1.96(3) . ?
Fe1 N00H 1.949(14) . ?
Fe1 N9BA 1.922(18) . ?
Fe1 N01Q 1.91(3) . ?
Fe1 N36 1.80(3) . ?
F3 Fe4 2.123(15) . ?
N007 C20 1.346(16) . ?
N007 Fe4 2.180(15) . ?
N007 C23 1.342(18) . ?
N009 C35 1.344(19) . ?
N009 C38 1.317(18) . ?
N00B C3 1.390(3) . ?
N00B C28 1.37(4) 6_766 ?
F2 Fe4 2.091(14) . ?
N00K C19 1.3900 . ?
N00K C18 1.3900 . ?
N00K Fe4 2.191(16) . ?
C19 C15 1.3900 . ?
C15 C16 1.3900 . ?
C15 C13 1.504(19) . ?
C16 C17 1.3900 . ?
C17 C18 1.3900 . ?
C18 C20 1.39(2) . ?
C1 C29 1.50(4) 6_766 ?
C1 C2 1.400(3) . ?
C3 C2 1.399(3) . ?
C3 C4 1.305(2) . ?
N00Q C20 1.334(16) . ?
N00Q C22 1.345(18) . ?
N00Q C21 1.450(3) . ?
N00V C4 1.585(3) . ?
N00V C5 1.521(3) . ?
C29 C1 1.50(4) 6_766 ?
C29 C28 1.23(4) . ?
C29 C30 1.46(4) . ?
C14 C13 1.3900 . ?
C14 N00H 1.3900 . ?
C13 C12 1.3900 . ?
C12 C11 1.3900 . ?
C11 C10 1.3900 . ?
C10 N00H 1.3900 . ?
C10 C9 1.29(3) . ?
C28 N00B 1.37(4) 6_766 ?
C35 C33 1.53(2) . ?
C35 N8AA 1.35(2) . ?
C46 C47 1.3900 . ?
C46 N9BA 1.3900 . ?
C46 C45 1.40(3) . ?
C47 C48 1.3900 . ?
C48 C49 1.3900 . ?
C49 C50 1.3900 . ?
C49 C51 1.519(13) . ?
C50 N9BA 1.3900 . ?
C31 C30 1.3900 . ?
C31 C32 1.3900 . ?
C30 C34 1.3900 . ?
C34 N00J 1.3900 . ?
N00J C33 1.3900 . ?
C33 C32 1.3900 . ?
N01Q C9 1.59(3) . ?
N01Q C8 1.521(3) . ?
Fe4 N16 2.19(6) 6_766 ?
Fe4 N0AA 2.121(19) 6_766 ?
C52 C53 1.3900 . ?
C52 C51 1.3900 . ?
C53 C54 1.3900 . ?
C54 N16 1.3900 . ?
C54 C56 1.37(3) . ?
N16 Fe4 2.187(17) 6_766 ?
N16 C55 1.3900 . ?
C55 C51 1.3900 . ?
N0AA Fe4 2.121(19) 6_766 ?
N0AA C56 1.36(2) . ?
N0AA C59 1.361(17) . ?
C56 N9 1.35(2) . ?
N9 C58 1.367(18) . ?
N9 C57 1.479(3) . ?
N8AA C36 1.56(3) . ?
N8AA C37 1.313(19) . ?
C58 C63 1.3900 . ?
C58 C59 1.3900 . ?
C63 C62 1.3900 . ?
C62 C61 1.3900 . ?
C61 C60 1.3900 . ?
C60 C59 1.3900 . ?
C41 C42 1.3900 . ?
C41 C40 1.3900 . ?
C42 C37 1.3900 . ?
C37 C38 1.3900 . ?
C38 C39 1.3900 . ?
C39 C40 1.3900 . ?
C25 C24 1.3900 . ?
C25 C26 1.3900 . ?
C24 C23 1.3900 . ?
C23 C22 1.3900 . ?
C22 C27 1.3900 . ?
C27 C26 1.3900 . ?
C45 N36 1.43(4) . ?
N36 C44 1.521(3) . ?
N26 C43 1.522(2) . ?
N26 C7 1.522(2) . ?
N26 C6 1.522(2) . ?
C44 C43 1.499(15) . ?
C8 C7 1.499(15) . ?
C5 C6 1.498(15) . ?
F15 B3 1.430(3) . ?
F13 B3 1.430(3) . ?
F12 B3 1.430(3) . ?
F14 B3 1.430(3) . ?
B4 F18 1.430(3) . ?
B4 F16 1.430(3) . ?
B4 F19 1.430(3) . ?
B4 F17 1.430(3) . ?
F10 B2 1.430(3) . ?
F11 B2 1.430(3) . ?
F9 B2 1.430(3) . ?
F8 B2 1.430(3) . ?
F5 B1 1.430(3) . ?
F7 B1 1.430(3) . ?
B1 F6 1.430(3) . ?
B1 F4 1.430(3) . ?

loop_
_twin_individual_id
_twin_individual_mass_fraction_refined
1 0.49(8)
2 0.51(8)

loop_
_smtbx_masks_void_nr
_smtbx_masks_void_average_x
_smtbx_masks_void_average_y
_smtbx_masks_void_average_z
_smtbx_masks_void_volume
_smtbx_masks_void_count_electrons
_smtbx_masks_void_content
1 0.851 -0.389 -0.073 4156.2 616.8 ?
